data_1521874
loop_
_publ_author_name
'Sakai, K.'
'Nakagawa, T.'
'Okuno, M.'
'Kihara, K.'

_publ_section_title
;
 A mineral wadeite in glass, occurrence and crystal structure
;
_journal_name_full 'Journal of Mineralogical and Petrological Sciences'
_journal_page_first 24
_journal_page_last 31
_journal_volume 95
_journal_year 2000
_chemical_formula_sum 'K2 O9 Si3 Zr'
_chemical_name_systematic 'K2 Zr (Si3 O9)'
_space_group_IT_number 176
_symmetry_space_group_name_Hall '-P 6c'
_symmetry_space_group_name_H-M 'P 63/m'
_cell_angle_alpha 90
_cell_angle_beta 90
_cell_angle_gamma 120
_cell_formula_units_Z 2
_cell_length_a 6.918
_cell_length_b 6.918
_cell_length_c 10.151
_cell_volume 420.727
_citation_journal_id_ASTM JMPSCA
_cod_data_source_file Sakai_JMPSCA_2000_1577.cif
_cod_data_source_block K2O9Si3Zr1
_cod_original_cell_volume 420.7272
_cod_original_formula_sum 'K2 O9 Si3 Zr1'
_cod_database_code 1521874

loop_
_symmetry_equiv_pos_as_xyz
x,y,z
x-y,x,z+1/2
-y,x-y,z
-x,-y,z+1/2
-x+y,-x,z
y,-x+y,z+1/2
-x,-y,-z
-x+y,-x,-z-1/2
y,-x+y,-z
x,y,-z-1/2
x-y,x,-z
-y,x-y,-z-1/2

loop_
_atom_site_label
_atom_site_type_symbol
_atom_site_fract_x
_atom_site_fract_y
_atom_site_fract_z
_atom_site_occupancy
_atom_site_U_iso_or_equiv
Si1 Si+4 0.3865 0.2583 0.25 1 0.0
O2 O-2 0.7442 0.7655 0.6168 1 0.0
K1 K+1 0.3333 0.6667 0.4419 1 0.0
Zr1 Zr+4 0 0 0.5 1 0.0
O1 O-2 0.4875 0.0899 0.25 1 0.0
